data_1567247
loop_
_publ_author_name
'Li, Xinwei'
'Cheng, Zengrui'
'Liu, Jianzhong'
'Zhang, Ziyao'
'Song, Song'
'Jiao, Ning'

_publ_section_title
;
 Selective Desaturation of Amides: A Direct Approach to Enamides
;
_journal_name_full 'Chemical Science'
_journal_paper_doi 10.1039/D2SC02210A
_journal_year 2022
_chemical_formula_sum 'C12 H11 Br I N O'
_chemical_formula_weight 392.03
_space_group_crystal_system monoclinic
_space_group_IT_number 15
_space_group_name_Hall '-C 2yc'
_space_group_name_H-M_alt 'C 1 2/c 1'
_atom_sites_solution_hydrogens geom
_audit_creation_method SHELXL-2018/3
_audit_update_record
;
2021-07-18 deposited with the CCDC.	2022-07-01 downloaded from the CCDC.
;
_cell_angle_alpha 90
_cell_angle_beta 102.111(2)
_cell_angle_gamma 90
_cell_formula_units_Z 8
_cell_length_a 19.7902(14)
_cell_length_b 6.2266(4)
_cell_length_c 20.7782(14)
_cell_measurement_reflns_used 7085
_cell_measurement_temperature 173(2)
_cell_measurement_theta_max 27.55
_cell_measurement_theta_min 2.51
_cell_volume 2503.4(3)
_computing_structure_refinement 'SHELXL-2018/3 (Sheldrick, 2018)'
_computing_structure_solution 'SHELXT 2014/5 (Sheldrick, 2014)'
_diffrn_ambient_temperature 173(2)
_diffrn_measured_fraction_theta_full 0.988
_diffrn_measured_fraction_theta_max 0.988
_diffrn_measurement_device_type 'Bruker APEX-II CCD'
_diffrn_measurement_method '\f and \w scans'
_diffrn_radiation_type MoK\a
_diffrn_radiation_wavelength 0.71073
_diffrn_reflns_av_R_equivalents 0.0310
_diffrn_reflns_av_unetI/netI 0.0287
_diffrn_reflns_Laue_measured_fraction_full 0.988
_diffrn_reflns_Laue_measured_fraction_max 0.988
_diffrn_reflns_limit_h_max 23
_diffrn_reflns_limit_h_min -21
_diffrn_reflns_limit_k_max 7
_diffrn_reflns_limit_k_min -7
_diffrn_reflns_limit_l_max 22
_diffrn_reflns_limit_l_min -24
_diffrn_reflns_number 8284
_diffrn_reflns_point_group_measured_fraction_full 0.988
_diffrn_reflns_point_group_measured_fraction_max 0.988
_diffrn_reflns_theta_full 25.002
_diffrn_reflns_theta_max 25.002
_diffrn_reflns_theta_min 2.585
_exptl_absorpt_coefficient_mu 5.729
_exptl_absorpt_correction_T_max 0.7456
_exptl_absorpt_correction_T_min 0.2580
_exptl_absorpt_correction_type multi-scan
_exptl_absorpt_process_details sadabs
_exptl_crystal_density_diffrn 2.080
_exptl_crystal_description block
_exptl_crystal_F_000 1488
_exptl_crystal_size_max 0.220
_exptl_crystal_size_mid 0.190
_exptl_crystal_size_min 0.160
_refine_diff_density_max 0.545
_refine_diff_density_min -1.016
_refine_diff_density_rms 0.113
_refine_ls_extinction_method none
_refine_ls_goodness_of_fit_ref 1.117
_refine_ls_hydrogen_treatment constr
_refine_ls_matrix_type full
_refine_ls_number_parameters 145
_refine_ls_number_reflns 2194
_refine_ls_number_restraints 0
_refine_ls_restrained_S_all 1.117
_refine_ls_R_factor_all 0.0253
_refine_ls_R_factor_gt 0.0239
_refine_ls_shift/su_max 0.002
_refine_ls_shift/su_mean 0.000
_refine_ls_structure_factor_coef Fsqd
_refine_ls_weighting_details 'w=1/[\s^2^(Fo^2^)+(0.0265P)^2^+5.5770P] where P=(Fo^2^+2Fc^2^)/3'
_refine_ls_weighting_scheme calc
_refine_ls_wR_factor_gt 0.0604
_refine_ls_wR_factor_ref 0.0612
_reflns_Friedel_coverage 0.000
_reflns_number_gt 2084
_reflns_number_total 2194
_reflns_threshold_expression 'I > 2\s(I)'
_cod_data_source_file d2sc02210a2.cif
_cod_data_source_block 20181124pku_0m_a
_cod_original_sg_symbol_H-M 'C 2/c'
_cod_database_code 1567247
_shelx_shelxl_version_number 2018/3
_shelx_space_group_comment
;
The symmetry employed for this shelxl refinement is uniquely defined
by the following loop, which should always be used as a source of
symmetry information in preference to the above space-group names.
They are only intended as comments.
;
_shelx_estimated_absorpt_t_min 0.365
_shelx_estimated_absorpt_t_max 0.461

loop_
_space_group_symop_operation_xyz
'x, y, z'
'-x, y, -z+1/2'
'x+1/2, y+1/2, z'
'-x+1/2, y+1/2, -z+1/2'
'-x, -y, -z'
'x, -y, z-1/2'
'-x+1/2, -y+1/2, -z'
'x+1/2, -y+1/2, z-1/2'

loop_
_atom_site_label
_atom_site_type_symbol
_atom_site_fract_x
_atom_site_fract_y
_atom_site_fract_z
_atom_site_U_iso_or_equiv
_atom_site_adp_type
_atom_site_occupancy
_atom_site_site_symmetry_order
_atom_site_calc_flag
_atom_site_refinement_flags_posn
_atom_site_refinement_flags_adp
_atom_site_refinement_flags_occupancy
_atom_site_disorder_assembly
_atom_site_disorder_group
Br1 Br 0.09058(2) 0.14739(5) 0.21342(2) 0.03405(11) Uani 1 1 d . . . . .
C1 C 0.26952(15) 0.3462(4) 0.34070(13) 0.0197(6) Uani 1 1 d . . . . .
H1 H 0.314394 0.289566 0.357117 0.024 Uiso 1 1 calc R U . . .
C2 C 0.22186(14) 0.2291(4) 0.29518(13) 0.0211(6) Uani 1 1 d . . . . .
H2 H 0.234002 0.093019 0.280302 0.025 Uiso 1 1 calc R U . . .
C3 C 0.15673(15) 0.3133(5) 0.27197(13) 0.0225(6) Uani 1 1 d . . . . .
C4 C 0.13840(15) 0.5151(5) 0.29106(14) 0.0263(6) Uani 1 1 d . . . . .
H4 H 0.093895 0.572948 0.273688 0.032 Uiso 1 1 calc R U . . .
C5 C 0.18654(17) 0.6301(4) 0.33604(14) 0.0256(6) Uani 1 1 d . . . . .
H5 H 0.174864 0.768988 0.349225 0.031 Uiso 1 1 calc R U . . .
C6 C 0.25160(14) 0.5462(4) 0.36223(13) 0.0198(5) Uani 1 1 d . . . . .
C7 C 0.30045(15) 0.6844(4) 0.40932(14) 0.0232(6) Uani 1 1 d . . . . .
C8 C 0.33998(17) 0.3650(4) 0.48398(15) 0.0260(6) Uani 1 1 d . . . . .
H8A H 0.375120 0.277760 0.468284 0.031 Uiso 1 1 calc R U . . .
H8B H 0.293856 0.304984 0.464648 0.031 Uiso 1 1 calc R U . . .
C9 C 0.35240(18) 0.3536(5) 0.55812(15) 0.0311(7) Uani 1 1 d . . . . .
H9A H 0.350128 0.202013 0.571836 0.037 Uiso 1 1 calc R U . . .
H9B H 0.315561 0.433992 0.573418 0.037 Uiso 1 1 calc R U . . .
C10 C 0.42259(16) 0.4473(5) 0.59022(15) 0.0294(6) Uani 1 1 d . . . . .
H10A H 0.425014 0.469524 0.637827 0.035 Uiso 1 1 calc R U . . .
H10B H 0.459745 0.346204 0.585175 0.035 Uiso 1 1 calc R U . . .
C11 C 0.43233(15) 0.6561(4) 0.55829(14) 0.0207(6) Uani 1 1 d . . . . .
C12 C 0.39489(14) 0.7206(4) 0.50096(13) 0.0219(6) Uani 1 1 d . . . . .
H12 H 0.402789 0.859826 0.485377 0.026 Uiso 1 1 calc R U . . .
I1 I 0.50961(2) 0.85965(3) 0.60888(2) 0.02954(10) Uani 1 1 d . . . . .
N1 N 0.34376(12) 0.5900(4) 0.46227(11) 0.0210(5) Uani 1 1 d . . . . .
O1 O 0.30186(14) 0.8787(3) 0.40029(12) 0.0398(6) Uani 1 1 d . . . . .

loop_
_atom_site_aniso_label
_atom_site_aniso_U_11
_atom_site_aniso_U_22
_atom_site_aniso_U_33
_atom_site_aniso_U_23
_atom_site_aniso_U_13
_atom_site_aniso_U_12
Br1 0.02471(19) 0.0413(2) 0.03193(19) -0.00916(13) -0.00356(13) -0.00520(12)
C1 0.0186(14) 0.0212(14) 0.0184(13) 0.0040(10) 0.0019(11) 0.0013(10)
C2 0.0248(15) 0.0184(13) 0.0202(13) 0.0007(11) 0.0052(11) 0.0011(11)
C3 0.0229(15) 0.0269(14) 0.0163(13) -0.0001(11) 0.0012(11) -0.0042(12)
C4 0.0227(14) 0.0304(15) 0.0241(14) -0.0007(12) 0.0008(11) 0.0075(12)
C5 0.0293(16) 0.0215(15) 0.0244(15) -0.0007(11) 0.0024(12) 0.0066(11)
C6 0.0229(14) 0.0176(13) 0.0180(12) 0.0042(10) 0.0021(11) -0.0010(11)
C7 0.0271(15) 0.0176(13) 0.0233(14) 0.0000(11) 0.0017(12) 0.0014(11)
C8 0.0335(17) 0.0179(14) 0.0252(15) 0.0031(11) 0.0028(13) -0.0050(11)
C9 0.0382(19) 0.0254(16) 0.0275(16) 0.0063(12) 0.0021(14) -0.0091(13)
C10 0.0331(17) 0.0234(15) 0.0278(15) 0.0076(12) -0.0027(12) -0.0019(13)
C11 0.0175(14) 0.0183(13) 0.0254(14) -0.0027(11) 0.0023(11) -0.0019(10)
C12 0.0234(14) 0.0154(13) 0.0258(14) -0.0001(11) 0.0029(11) -0.0040(11)
I1 0.02344(14) 0.02828(14) 0.03334(14) -0.00209(7) -0.00215(9) -0.00504(7)
N1 0.0257(13) 0.0153(11) 0.0205(11) 0.0021(9) 0.0015(10) -0.0028(9)
O1 0.0513(16) 0.0159(11) 0.0414(13) 0.0037(9) -0.0147(11) -0.0009(9)

loop_
_atom_type_symbol
_atom_type_description
_atom_type_scat_dispersion_real
_atom_type_scat_dispersion_imag
_atom_type_scat_source
C C 0.0033 0.0016 'International Tables Vol C Tables 4.2.6.8 and 6.1.1.4'
H H 0.0000 0.0000 'International Tables Vol C Tables 4.2.6.8 and 6.1.1.4'
Br Br -0.2901 2.4595 'International Tables Vol C Tables 4.2.6.8 and 6.1.1.4'
I I -0.4742 1.8119 'International Tables Vol C Tables 4.2.6.8 and 6.1.1.4'
N N 0.0061 0.0033 'International Tables Vol C Tables 4.2.6.8 and 6.1.1.4'
O O 0.0106 0.0060 'International Tables Vol C Tables 4.2.6.8 and 6.1.1.4'

loop_
_geom_angle_atom_site_label_1
_geom_angle_atom_site_label_2
_geom_angle_atom_site_label_3
_geom_angle
_geom_angle_site_symmetry_1
_geom_angle_site_symmetry_3
_geom_angle_publ_flag
C2 C1 C6 120.3(3) . . ?
C2 C1 H1 119.9 . . ?
C6 C1 H1 119.9 . . ?
C3 C2 C1 119.2(3) . . ?
C3 C2 H2 120.4 . . ?
C1 C2 H2 120.4 . . ?
C2 C3 C4 121.6(3) . . ?
C2 C3 Br1 119.0(2) . . ?
C4 C3 Br1 119.3(2) . . ?
C5 C4 C3 118.5(3) . . ?
C5 C4 H4 120.8 . . ?
C3 C4 H4 120.8 . . ?
C4 C5 C6 121.3(3) . . ?
C4 C5 H5 119.4 . . ?
C6 C5 H5 119.4 . . ?
C5 C6 C1 119.1(3) . . ?
C5 C6 C7 117.3(2) . . ?
C1 C6 C7 123.4(3) . . ?
O1 C7 N1 120.9(3) . . ?
O1 C7 C6 120.0(3) . . ?
N1 C7 C6 119.1(2) . . ?
N1 C8 C9 110.3(2) . . ?
N1 C8 H8A 109.6 . . ?
C9 C8 H8A 109.6 . . ?
N1 C8 H8B 109.6 . . ?
C9 C8 H8B 109.6 . . ?
H8A C8 H8B 108.1 . . ?
C8 C9 C10 111.5(3) . . ?
C8 C9 H9A 109.3 . . ?
C10 C9 H9A 109.3 . . ?
C8 C9 H9B 109.3 . . ?
C10 C9 H9B 109.3 . . ?
H9A C9 H9B 108.0 . . ?
C11 C10 C9 109.3(2) . . ?
C11 C10 H10A 109.8 . . ?
C9 C10 H10A 109.8 . . ?
C11 C10 H10B 109.8 . . ?
C9 C10 H10B 109.8 . . ?
H10A C10 H10B 108.3 . . ?
C12 C11 C10 124.3(3) . . ?
C12 C11 I1 118.7(2) . . ?
C10 C11 I1 117.0(2) . . ?
C11 C12 N1 122.4(2) . . ?
C11 C12 H12 118.8 . . ?
N1 C12 H12 118.8 . . ?
C7 N1 C12 117.5(2) . . ?
C7 N1 C8 125.8(2) . . ?
C12 N1 C8 116.7(2) . . ?

loop_
_geom_bond_atom_site_label_1
_geom_bond_atom_site_label_2
_geom_bond_distance
_geom_bond_site_symmetry_2
_geom_bond_publ_flag
Br1 C3 1.896(3) . ?
C1 C2 1.393(4) . ?
C1 C6 1.394(4) . ?
C1 H1 0.9500 . ?
C2 C3 1.381(4) . ?
C2 H2 0.9500 . ?
C3 C4 1.388(4) . ?
C4 C5 1.386(4) . ?
C4 H4 0.9500 . ?
C5 C6 1.390(4) . ?
C5 H5 0.9500 . ?
C6 C7 1.495(4) . ?
C7 O1 1.226(3) . ?
C7 N1 1.377(4) . ?
C8 N1 1.478(3) . ?
C8 C9 1.510(4) . ?
C8 H8A 0.9900 . ?
C8 H8B 0.9900 . ?
C9 C10 1.525(4) . ?
C9 H9A 0.9900 . ?
C9 H9B 0.9900 . ?
C10 C11 1.490(4) . ?
C10 H10A 0.9900 . ?
C10 H10B 0.9900 . ?
C11 C12 1.326(4) . ?
C11 I1 2.092(3) . ?
C12 N1 1.411(4) . ?
C12 H12 0.9500 . ?
